data_9015081
loop_
_publ_author_name
'Burns, D. M.'
'Iball, J.'

_publ_section_title
;
 The crystal and molecular structure of fluorene
 Note: Positions of hydrogen atoms were not given
;
_journal_name_full 'Proceedings of the Royal Society of London A'
_journal_page_first 200
_journal_page_last 214
_journal_paper_doi 10.1098/rspa.1955.0004
_journal_volume 227
_journal_year 1955
_chemical_compound_source Synthetic
_chemical_formula_sum 'C13 H10'
_chemical_name_mineral Kratochvilite
_space_group_IT_number 62
_symmetry_space_group_name_Hall '-P 2c 2n'
_symmetry_space_group_name_H-M 'P n a m'
_cell_angle_alpha 90
_cell_angle_beta 90
_cell_angle_gamma 90
_cell_length_a 8.49
_cell_length_b 5.721
_cell_length_c 18.97
_cell_formula_units_Z 4
_cell_volume 921.397
_database_code_amcsd 0018397
_exptl_crystal_density_diffrn 1.126
_cod_depositor_comments
;

2024-06-04
Formula fixed to account for H atoms
                 miguel
;
_cod_original_formula_sum C13
_cod_database_code 9015081

loop_
_space_group_symop_operation_xyz
x,y,z
x,y,1/2-z
-x,-y,1/2+z
1/2-x,1/2+y,1/2+z
1/2+x,1/2-y,1/2-z
1/2+x,1/2-y,z
1/2-x,1/2+y,-z
-x,-y,-z

loop_
_atom_site_label
_atom_site_fract_x
_atom_site_fract_y
_atom_site_fract_z
_atom_site_attached_hydrogens
C1 0.64200 0.56600 0.21100 0
C2 0.57300 0.72400 0.16300 1
C3 0.59300 0.67600 0.09100 1
C4 0.67900 0.48400 0.06800 1
C5 0.75000 0.33500 0.11400 1
C6 0.73300 0.37300 0.18900 0
C7 0.79600 0.25000 0.25000 2

loop_
_cod_related_entry_id
_cod_related_entry_database
_cod_related_entry_code
1 AMCSD 0018397
